data_7055733
loop_
_publ_author_name
'Liu, Mei-Jiao'
'Hu, Kong-Qiu'
'Liu, Cai-Ming'
'Cui, Ai-Li'
'Kou, Hui-Zhong'

_publ_section_title
;
 Ligand-directed assembly of trinuclear and one-dimensional
 heterotrimetallic CuIILnIIIFeIIIcomplexes: unusual antiferromagnetic
 CuIIFeIIIcoupling via cyano bridges
;
_journal_issue 10
_journal_name_full 'New J. Chem.'
_journal_page_first 8643
_journal_paper_doi 10.1039/C6NJ01887D
_journal_volume 40
_journal_year 2016
_chemical_formula_moiety 'C48 H48 Cu2 Fe Gd N10 O9, 5(O), 2.5(C2 H3 N)'
_chemical_formula_sum 'C53 H67.5 Cu2 Fe Gd N12.5 O14'
_chemical_formula_weight 1443.87
_chemical_name_systematic
;
 ? 
;
_space_group_crystal_system orthorhombic
_space_group_IT_number 61
_space_group_name_Hall '-P 2ac 2ab'
_space_group_name_H-M_alt 'P b c a'
_symmetry_space_group_name_Hall '-P 2ac 2ab'
_symmetry_space_group_name_H-M 'P b c a'
_atom_sites_solution_hydrogens geom
_audit_creation_date 2016-08-11
_audit_creation_method
;
Olex2 1.2
(compiled 2016.02.19 svn.r3266 for OlexSys, GUI svn.r5155)
;
_audit_update_record
;
2016-08-12 deposited with the CCDC.
2016-08-22 downloaded from the CCDC.
;
_cell_angle_alpha 90
_cell_angle_beta 90
_cell_angle_gamma 90
_cell_formula_units_Z 8
_cell_length_a 21.1918(9)
_cell_length_b 23.3200(8)
_cell_length_c 26.6459(12)
_cell_measurement_reflns_used 8327
_cell_measurement_temperature 173(2)
_cell_measurement_theta_max 27.54
_cell_measurement_theta_min 3.04
_cell_volume 13168.2(9)
_computing_cell_refinement 'SMART (Bruker, 2000)'
_computing_data_collection 'SMART (Bruker, 2000)'
_computing_data_reduction 'SAINT (Bruker, 2000)'
_computing_molecular_graphics 'Olex2 (Dolomanov et al., 2009)'
_computing_publication_material 'Olex2 (Dolomanov et al., 2009)'
_computing_structure_refinement 'ShelXL (Sheldrick, 2015)'
_computing_structure_solution 'SHELXS-97 (Sheldrick, 1990)'
_diffrn_ambient_temperature 173.0
_diffrn_measured_fraction_theta_full 0.998
_diffrn_measured_fraction_theta_max 0.988
_diffrn_measurement_device_type 'Bruker SMART CCD area detector'
_diffrn_measurement_method '\w scans'
_diffrn_radiation_monochromator graphite
_diffrn_radiation_type MoK\a
_diffrn_radiation_wavelength 0.71073
_diffrn_reflns_av_R_equivalents 0.1456
_diffrn_reflns_av_unetI/netI 0.0999
_diffrn_reflns_Laue_measured_fraction_full 0.998
_diffrn_reflns_Laue_measured_fraction_max 0.988
_diffrn_reflns_limit_h_max 26
_diffrn_reflns_limit_h_min -25
_diffrn_reflns_limit_k_max 25
_diffrn_reflns_limit_k_min -28
_diffrn_reflns_limit_l_max 32
_diffrn_reflns_limit_l_min -32
_diffrn_reflns_number 78394
_diffrn_reflns_point_group_measured_fraction_full 0.998
_diffrn_reflns_point_group_measured_fraction_max 0.988
_diffrn_reflns_theta_full 25.242
_diffrn_reflns_theta_max 26.414
_diffrn_reflns_theta_min 2.894
_exptl_absorpt_coefficient_mu 1.914
_exptl_absorpt_correction_T_max 1.0000
_exptl_absorpt_correction_T_min 0.634
_exptl_absorpt_correction_type multi-scan
_exptl_absorpt_process_details '(SADABS; Bruker, 2000)'
_exptl_crystal_colour green
_exptl_crystal_density_diffrn 1.457
_exptl_crystal_density_method 'not measured'
_exptl_crystal_description strip
_exptl_crystal_F_000 5776
_exptl_crystal_size_max 0.25
_exptl_crystal_size_mid 0.23
_exptl_crystal_size_min 0.16
_refine_diff_density_max 1.962
_refine_diff_density_min -2.131
_refine_diff_density_rms 0.185
_refine_ls_extinction_method none
_refine_ls_goodness_of_fit_ref 1.102
_refine_ls_hydrogen_treatment constr
_refine_ls_matrix_type full
_refine_ls_number_parameters 799
_refine_ls_number_reflns 13377
_refine_ls_number_restraints 18
_refine_ls_restrained_S_all 1.102
_refine_ls_R_factor_all 0.1608
_refine_ls_R_factor_gt 0.0922
_refine_ls_shift/su_max 0.001
_refine_ls_shift/su_mean 0.000
_refine_ls_structure_factor_coef Fsqd
_refine_ls_weighting_details
;
 w=1/[\s^2^(Fo^2^)+(0.0576P)^2^+326.9834P]
 where P=(Fo^2^+2Fc^2^)/3
;
_refine_ls_weighting_scheme calc
_refine_ls_wR_factor_gt 0.2120
_refine_ls_wR_factor_ref 0.2434
_reflns_Friedel_coverage 0.000
_reflns_number_gt 8162
_reflns_number_total 13377
_reflns_threshold_expression 'I > 2\s(I)'
_cod_data_source_file c6nj01887d2.cif
_cod_data_source_block compelx-4
_cod_depositor_comments 'Adding full bibliography for 7055730--7055736.cif.'
_cod_original_formula_sum 'C53 H67.50 Cu2 Fe Gd N12.50 O14'
_cod_database_code 7055733
_shelxl_version_number 2013-2
_shelx_space_group_comment
;
The symmetry employed for this shelxl refinement is uniquely defined
by the following loop, which should always be used as a source of
symmetry information in preference to the above space-group names.
They are only intended as comments.
;
_olex2_refinement_description
;
1. Fixed Uiso
 At 1.2 times of:
  All C(H) groups, All C(H,H) groups
 At 1.5 times of:
  All C(H,H,H) groups
2. Uiso/Uaniso restraints and constraints
Uanis(C111) \\sim Ueq, Uanis(C110) \\sim Ueq, Uanis(N15) \\sim Ueq: with sigma
of 0.01 and sigma for terminal atoms of 0.02
3. Others
 Fixed Sof: N12(0.75) C104(0.75) C105(0.75) H10G(0.75) H10H(0.75) H10I(0.75)
 C110(0.5) H11A(0.5) H11B(0.5) H11C(0.5) C111(0.5) N15(0.5) C102(0.5) H10J(0.5)
 H10K(0.5) H10L(0.5) C103(0.5) N11(0.5) C106(0.75) C107(0.75) H10M(0.75)
 H10N(0.75) H10O(0.75) N13(0.75)
4.a Secondary CH2 refined with riding coordinates:
 C25(H25A,H25B), C31(H31A,H31B), C37(H37A,H37B), C92(H92A,H92B)
4.b Me refined with riding coordinates:
 C41(H41A,H41B,H41C), C45(H45A,H45B,H45C), C47(H47A,H47B,H47C), C70(H70A,H70B,
 H70C), C110(H11A,H11B,H11C), C102(H10J,H10K,H10L)
4.c Aromatic/amide H refined with riding coordinates:
 C38(H38), C40(H40), C46(H46), C50(H50), C51(H51), C52(H52), C57(H57),
 C60(H60), C61(H61), C63(H63), C64(H64), C65(H65), C74(H74), C76(H76), C80(H80),
  C83(H83)
4.d Idealised Me refined as rotating group:
 C59(H59A,H59B,H59C), C66(H66A,H66B,H66C), C101(H10A,H10B,H10C), C100(H10D,
 H10E,H10F), C105(H10G,H10H,H10I), C107(H10M,H10N,H10O)
;
_olex2_submission_special_instructions 'No special instructions were received'

loop_
_space_group_symop_operation_xyz
'x, y, z'
'-x+1/2, -y, z+1/2'
'-x, y+1/2, -z+1/2'
'x+1/2, -y+1/2, -z'
'-x, -y, -z'
'x-1/2, y, -z-1/2'
'x, -y-1/2, z-1/2'
'-x-1/2, y-1/2, z'

loop_
_atom_site_label
_atom_site_type_symbol
_atom_site_fract_x
_atom_site_fract_y
_atom_site_fract_z
_atom_site_U_iso_or_equiv
_atom_site_adp_type
_atom_site_occupancy
_atom_site_site_symmetry_order
_atom_site_calc_flag
_atom_site_refinement_flags_posn
_atom_site_refinement_flags_adp
_atom_site_refinement_flags_occupancy
Gd1 Gd 0.49246(3) 1.80161(2) 0.12377(2) 0.02560(17) Uani 1 1 d . . .
Cu2 Cu 0.36417(6) 1.70673(6) 0.12680(5) 0.0267(3) Uani 1 1 d . . .
Cu1 Cu 0.62282(6) 1.89488(6) 0.11478(5) 0.0254(3) Uani 1 1 d . . .
Fe1 Fe 0.59655(8) 2.06468(8) 0.23363(7) 0.0308(4) Uani 1 1 d . . .
O1 O 0.6012(4) 1.8178(3) 0.1422(3) 0.0263(18) Uani 1 1 d . . .
O5 O 0.4451(4) 1.7199(4) 0.0891(3) 0.033(2) Uani 1 1 d . . .
O2 O 0.5405(4) 1.8793(3) 0.0806(3) 0.0275(19) Uani 1 1 d . . .
N3 N 0.6411(4) 1.9580(4) 0.0672(4) 0.027(2) Uani 1 1 d . . .
O3 O 0.5597(4) 1.7134(3) 0.1549(3) 0.035(2) Uani 1 1 d . . .
O4 O 0.4364(4) 1.8348(4) 0.0442(3) 0.035(2) Uani 1 1 d . . .
O7 O 0.5488(4) 1.7589(4) 0.0469(3) 0.033(2) Uani 1 1 d . . .
N8 N 0.5908(5) 1.9524(5) 0.1729(4) 0.037(3) Uani 1 1 d . . .
C16 C 0.2363(6) 1.6198(5) 0.1162(5) 0.035(3) Uani 1 1 d . . .
N1 N 0.2771(4) 1.7115(4) 0.1558(4) 0.028(2) Uani 1 1 d . . .
O6 O 0.4263(4) 1.8911(3) 0.1482(3) 0.0291(19) Uani 1 1 d . . .
C24 C 0.6216(6) 1.7238(5) 0.1690(5) 0.032(3) Uani 1 1 d . . .
C25 C 0.2396(6) 1.6583(6) 0.1614(5) 0.041(3) Uani 1 1 d . . .
H25A H 0.1960 1.6692 0.1708 0.049 Uiso 1 1 calc R . .
H25B H 0.2574 1.6360 0.1897 0.049 Uiso 1 1 calc R . .
O1W O 0.4940(4) 1.8083(4) 0.2119(3) 0.035(2) Uani 1 1 d . . .
C27 C 0.5937(6) 1.9954(6) 0.1931(5) 0.032(3) Uani 1 1 d . . .
C28 C 0.6419(6) 1.7801(5) 0.1616(4) 0.030(3) Uani 1 1 d . . .
N2 N 0.3473(5) 1.6358(4) 0.0877(4) 0.034(3) Uani 1 1 d . . .
C30 C 0.4613(6) 1.6969(5) 0.0449(4) 0.029(3) Uani 1 1 d . . .
C31 C 0.3006(7) 1.5940(6) 0.1061(5) 0.043(3) Uani 1 1 d . . .
H31A H 0.3167 1.5765 0.1375 0.052 Uiso 1 1 calc R . .
H31B H 0.2961 1.5630 0.0810 0.052 Uiso 1 1 calc R . .
N6 N 0.7410(6) 2.0496(5) 0.2461(5) 0.050(3) Uani 1 1 d . . .
C34 C 0.5253(5) 1.8941(5) 0.0334(5) 0.028(3) Uani 1 1 d . . .
C36 C 0.6154(6) 2.1135(5) 0.1768(5) 0.032(3) Uani 1 1 d . . .
C37 C 0.6871(6) 2.0028(5) 0.0814(5) 0.034(3) Uani 1 1 d . . .
H37A H 0.6691 2.0259 0.1091 0.041 Uiso 1 1 calc R . .
H37B H 0.6935 2.0287 0.0524 0.041 Uiso 1 1 calc R . .
C38 C 0.7226(7) 1.6959(6) 0.2016(5) 0.045(3) Uani 1 1 d . . .
H38 H 0.7497 1.6672 0.2147 0.054 Uiso 1 1 calc R . .
C40 C 0.7329(5) 1.8497(5) 0.1657(5) 0.032(3) Uani 1 1 d . . .
H40 H 0.7743 1.8546 0.1787 0.038 Uiso 1 1 calc R . .
C41 C 0.1922(7) 1.5706(7) 0.1296(6) 0.054(4) Uani 1 1 d . . .
H41A H 0.2090 1.5500 0.1587 0.082 Uiso 1 1 calc R . .
H41B H 0.1888 1.5443 0.1011 0.082 Uiso 1 1 calc R . .
H41C H 0.1504 1.5859 0.1378 0.082 Uiso 1 1 calc R . .
C42 C 0.5139(6) 1.7180(6) 0.0203(5) 0.035(3) Uani 1 1 d . . .
C43 C 0.7514(5) 1.9795(5) 0.0980(5) 0.032(3) Uani 1 1 d . . .
C44 C 0.5610(5) 1.9335(5) 0.0055(5) 0.028(3) Uani 1 1 d . . .
C45 C 0.2109(7) 1.6518(7) 0.0704(6) 0.049(4) Uani 1 1 d . . .
H45A H 0.2102 1.6259 0.0415 0.073 Uiso 1 1 calc R . .
H45B H 0.2383 1.6846 0.0631 0.073 Uiso 1 1 calc R . .
H45C H 0.1681 1.6654 0.0774 0.073 Uiso 1 1 calc R . .
C46 C 0.6599(6) 1.6832(5) 0.1903(5) 0.037(3) Uani 1 1 d . . .
H46 H 0.6436 1.6462 0.1975 0.045 Uiso 1 1 calc R . .
C47 C 0.7788(7) 1.9398(6) 0.0566(6) 0.048(4) Uani 1 1 d . . .
H47A H 0.7509 1.9066 0.0521 0.072 Uiso 1 1 calc R . .
H47B H 0.8208 1.9266 0.0667 0.072 Uiso 1 1 calc R . .
H47C H 0.7818 1.9611 0.0250 0.072 Uiso 1 1 calc R . .
C48 C 0.2831(6) 1.8119(6) 0.1800(5) 0.036(3) Uani 1 1 d . . .
C50 C 0.2471(7) 1.8553(6) 0.2029(5) 0.042(3) Uani 1 1 d . . .
H50 H 0.2059 1.8464 0.2146 0.050 Uiso 1 1 calc R . .
C51 C 0.3303(7) 1.9232(6) 0.1918(5) 0.041(3) Uani 1 1 d . . .
H51 H 0.3464 1.9609 0.1963 0.049 Uiso 1 1 calc R . .
C52 C 0.5425(6) 1.9454(7) -0.0450(5) 0.046(4) Uani 1 1 d . . .
H52 H 0.5667 1.9714 -0.0645 0.056 Uiso 1 1 calc R . .
C53 C 0.3464(6) 1.8244(5) 0.1633(5) 0.028(3) Uani 1 1 d . . .
N5 N 0.6275(6) 2.1442(6) 0.1436(5) 0.051(3) Uani 1 1 d . . .
C55 C 0.3669(6) 1.8818(5) 0.1683(5) 0.034(3) Uani 1 1 d . . .
C56 C 0.5991(6) 2.1306(6) 0.2773(5) 0.041(3) Uani 1 1 d . . .
C57 C 0.3751(6) 1.6229(6) 0.0463(5) 0.041(3) Uani 1 1 d . . .
H57 H 0.3599 1.5895 0.0298 0.049 Uiso 1 1 calc R . .
C58 C 0.7052(5) 1.7942(5) 0.1731(4) 0.029(3) Uani 1 1 d . . .
C59 C 0.6073(6) 1.7757(6) 0.0260(6) 0.046(4) Uani 1 1 d . . .
H59A H 0.6338 1.7417 0.0209 0.069 Uiso 1 1 calc GR . .
H59B H 0.6285 1.8023 0.0488 0.069 Uiso 1 1 calc GR . .
H59C H 0.6000 1.7946 -0.0064 0.069 Uiso 1 1 calc GR . .
C60 C 0.2551(6) 1.7568(6) 0.1759(5) 0.032(3) Uani 1 1 d . . .
H60 H 0.2142 1.7533 0.1902 0.039 Uiso 1 1 calc R . .
C61 C 0.5316(7) 1.7007(7) -0.0271(5) 0.052(4) Uani 1 1 d . . .
H61 H 0.5666 1.7178 -0.0435 0.063 Uiso 1 1 calc R . .
C63 C 0.7443(6) 1.7499(6) 0.1935(5) 0.037(3) Uani 1 1 d . . .
H63 H 0.7869 1.7586 0.2016 0.045 Uiso 1 1 calc R . .
C64 C 0.6126(6) 1.9650(5) 0.0251(5) 0.033(3) Uani 1 1 d . . .
H64 H 0.6281 1.9951 0.0044 0.040 Uiso 1 1 calc R . .
C65 C 0.4528(7) 1.8818(7) -0.0369(5) 0.046(4) Uani 1 1 d . . .
H65 H 0.4163 1.8646 -0.0511 0.055 Uiso 1 1 calc R . .
C66 C 0.3767(7) 1.8157(7) 0.0262(6) 0.055(4) Uani 1 1 d . . .
H66A H 0.3514 1.8488 0.0160 0.082 Uiso 1 1 calc GR . .
H66B H 0.3547 1.7947 0.0528 0.082 Uiso 1 1 calc GR . .
H66C H 0.3830 1.7903 -0.0028 0.082 Uiso 1 1 calc GR . .
C68 C 0.6860(6) 2.0557(5) 0.2417(5) 0.033(3) Uani 1 1 d . . .
C69 C 0.4706(6) 1.8701(5) 0.0125(5) 0.033(3) Uani 1 1 d . . .
C70 C 0.7936(6) 2.0324(6) 0.1070(6) 0.042(3) Uani 1 1 d . . .
H70A H 0.7753 2.0560 0.1337 0.062 Uiso 1 1 calc R . .
H70B H 0.7964 2.0549 0.0760 0.062 Uiso 1 1 calc R . .
H70C H 0.8359 2.0198 0.1169 0.062 Uiso 1 1 calc R . .
C71 C 0.5792(8) 2.0154(7) 0.2900(6) 0.050(4) Uani 1 1 d . . .
C73 C 0.4269(5) 1.6525(5) 0.0212(5) 0.035(3) Uani 1 1 d . . .
C74 C 0.2693(7) 1.9092(6) 0.2087(5) 0.045(4) Uani 1 1 d . . .
H74 H 0.2437 1.9377 0.2242 0.054 Uiso 1 1 calc R . .
C76 C 0.4962(7) 1.6564(7) -0.0510(6) 0.056(4) Uani 1 1 d . . .
H76 H 0.5077 1.6428 -0.0834 0.067 Uiso 1 1 calc R . .
C77 C 0.5063(6) 2.0746(5) 0.2203(5) 0.034(3) Uani 1 1 d . . .
C80 C 0.4906(7) 1.9199(6) -0.0656(5) 0.044(3) Uani 1 1 d . . .
H80 H 0.4797 1.9277 -0.0995 0.053 Uiso 1 1 calc R . .
C83 C 0.4451(7) 1.6339(7) -0.0263(6) 0.053(4) Uani 1 1 d . . .
H83 H 0.4213 1.6046 -0.0422 0.064 Uiso 1 1 calc R . .
N7 N 0.5654(8) 1.9808(8) 0.3210(6) 0.085(5) Uani 1 1 d . . .
N4 N 0.4549(6) 2.0792(6) 0.2122(6) 0.057(4) Uani 1 1 d . . .
O8 O 0.3849(4) 1.7866(3) 0.1435(3) 0.0285(19) Uani 1 1 d . . .
N9 N 0.7089(5) 1.8934(4) 0.1439(4) 0.030(2) Uani 1 1 d . . .
N10 N 0.5988(6) 2.1679(6) 0.3054(5) 0.052(3) Uani 1 1 d . . .
O2W O 0.3700(5) 2.0329(5) 0.2814(4) 0.061(3) Uani 1 1 d . . .
C92 C 0.7451(6) 1.9459(5) 0.1470(5) 0.034(3) Uani 1 1 d . . .
H92A H 0.7879 1.9363 0.1593 0.041 Uiso 1 1 calc R . .
H92B H 0.7251 1.9711 0.1724 0.041 Uiso 1 1 calc R . .
C101 C 0.5422(7) 1.6541(5) 0.1535(6) 0.047(4) Uani 1 1 d . . .
H10A H 0.5726 1.6327 0.1331 0.071 Uiso 1 1 calc GR . .
H10B H 0.5000 1.6503 0.1388 0.071 Uiso 1 1 calc GR . .
H10C H 0.5419 1.6386 0.1877 0.071 Uiso 1 1 calc GR . .
C100 C 0.4444(7) 1.9500(6) 0.1472(8) 0.068(5) Uani 1 1 d . . .
H10D H 0.4103 1.9729 0.1325 0.101 Uiso 1 1 calc GR . .
H10E H 0.4827 1.9544 0.1269 0.101 Uiso 1 1 calc GR . .
H10F H 0.4528 1.9632 0.1815 0.101 Uiso 1 1 calc GR . .
N12 N 0.2822(9) 1.7808(7) 0.4568(7) 0.058(5) Uani 0.75 1 d . . P
C104 C 0.2664(8) 1.7382(9) 0.4454(7) 0.037(4) Uani 0.75 1 d . . P
C105 C 0.2471(8) 1.6803(8) 0.4314(6) 0.039(4) Uani 0.75 1 d . . P
H10G H 0.2835 1.6592 0.4181 0.058 Uiso 0.75 1 calc GR . P
H10H H 0.2142 1.6823 0.4056 0.058 Uiso 0.75 1 calc GR . P
H10I H 0.2305 1.6603 0.4610 0.058 Uiso 0.75 1 calc GR . P
O3W O 0.3991(7) 1.7619(5) 0.3704(5) 0.086(4) Uani 1 1 d . . .
O4W O 0.4054(6) 1.8262(7) 0.2836(5) 0.097(5) Uani 1 1 d . . .
C110 C 0.5174(10) 1.5192(11) 0.0823(9) 0.030(6) Uani 0.5 1 d . U P
H11A H 0.4977 1.5558 0.0914 0.046 Uiso 0.5 1 calc R . P
H11B H 0.5432 1.5055 0.1104 0.046 Uiso 0.5 1 calc R . P
H11C H 0.4845 1.4909 0.0747 0.046 Uiso 0.5 1 calc R . P
C111 C 0.5548(11) 1.5267(11) 0.0411(9) 0.029(5) Uani 0.5 1 d . U P
N15 N 0.5858(10) 1.5279(12) 0.0082(9) 0.051(6) Uani 0.5 1 d . U P
O5W O 0.5903(4) 1.8667(4) 0.2574(4) 0.046(2) Uani 1 1 d . . .
O6W O 0.4267(7) 1.9375(6) 0.3181(6) 0.097(5) Uani 1 1 d . . .
C102 C 0.6725(11) 1.5843(10) -0.0922(9) 0.027(5) Uani 0.5 1 d . . P
H10J H 0.6354 1.5764 -0.0714 0.041 Uiso 0.5 1 calc R . P
H10K H 0.6716 1.5596 -0.1220 0.041 Uiso 0.5 1 calc R . P
H10L H 0.6721 1.6246 -0.1027 0.041 Uiso 0.5 1 calc R . P
C103 C 0.7281(13) 1.5731(9) -0.0642(8) 0.023(5) Uani 0.5 1 d . . P
N11 N 0.7723(12) 1.5654(9) -0.0450(8) 0.036(5) Uani 0.5 1 d . . P
C106 C 0.5760(13) 1.7492(12) -0.1583(10) 0.066(7) Uani 0.75 1 d . . P
C107 C 0.5375(13) 1.7813(10) -0.1853(12) 0.089(9) Uani 0.75 1 d . . P
H10M H 0.5187 1.8109 -0.1640 0.134 Uiso 0.75 1 calc GR . P
H10N H 0.5040 1.7572 -0.1995 0.134 Uiso 0.75 1 calc GR . P
H10O H 0.5612 1.7995 -0.2126 0.134 Uiso 0.75 1 calc GR . P
N13 N 0.6055(12) 1.7242(13) -0.1353(10) 0.106(10) Uani 0.75 1 d . . P

loop_
_atom_site_aniso_label
_atom_site_aniso_U_11
_atom_site_aniso_U_22
_atom_site_aniso_U_33
_atom_site_aniso_U_23
_atom_site_aniso_U_13
_atom_site_aniso_U_12
Gd1 0.0245(3) 0.0213(3) 0.0310(3) 0.0032(3) -0.0033(3) -0.0079(2)
Cu2 0.0280(7) 0.0210(7) 0.0312(8) 0.0025(6) -0.0030(6) -0.0098(6)
Cu1 0.0210(7) 0.0210(7) 0.0341(8) 0.0014(6) -0.0010(6) -0.0022(6)
Fe1 0.0301(10) 0.0311(9) 0.0313(10) -0.0050(8) -0.0028(8) 0.0070(8)
O1 0.025(4) 0.020(4) 0.034(5) 0.009(3) -0.006(3) -0.006(3)
O5 0.030(5) 0.035(5) 0.033(5) -0.003(4) 0.001(4) -0.012(4)
O2 0.022(4) 0.028(4) 0.032(5) 0.011(4) -0.007(4) -0.010(3)
N3 0.019(5) 0.023(5) 0.039(6) 0.002(4) 0.006(4) -0.003(4)
O3 0.036(5) 0.025(5) 0.045(5) 0.002(4) -0.005(4) -0.009(4)
O4 0.029(5) 0.040(5) 0.037(5) 0.008(4) -0.012(4) -0.012(4)
O7 0.029(5) 0.033(5) 0.039(5) -0.004(4) 0.006(4) -0.011(4)
N8 0.039(6) 0.033(6) 0.037(6) -0.012(5) 0.008(5) -0.005(5)
C16 0.034(7) 0.037(7) 0.036(8) 0.005(6) -0.007(6) -0.018(6)
N1 0.024(5) 0.035(6) 0.027(5) 0.005(4) -0.002(4) -0.017(4)
O6 0.023(4) 0.014(4) 0.050(5) 0.001(4) -0.003(4) -0.009(3)
C24 0.025(6) 0.038(7) 0.031(7) 0.001(6) -0.006(5) -0.003(5)
C25 0.030(7) 0.040(8) 0.052(9) 0.007(7) -0.008(6) -0.018(6)
O1W 0.033(5) 0.044(5) 0.029(4) 0.000(4) -0.007(4) -0.007(4)
C27 0.024(6) 0.036(7) 0.036(7) 0.005(6) 0.000(5) -0.001(5)
C28 0.039(7) 0.024(6) 0.027(7) 0.002(5) 0.003(5) 0.008(5)
N2 0.025(5) 0.028(6) 0.050(7) 0.003(5) -0.009(5) -0.006(4)
C30 0.027(6) 0.032(7) 0.029(7) -0.007(5) -0.001(5) -0.006(5)
C31 0.049(9) 0.036(8) 0.044(8) -0.005(6) 0.001(7) -0.019(7)
N6 0.054(8) 0.039(6) 0.056(8) -0.014(6) -0.019(6) 0.012(6)
C34 0.019(6) 0.029(6) 0.035(7) 0.002(5) -0.006(5) -0.002(5)
C36 0.027(7) 0.027(7) 0.040(8) -0.005(6) -0.014(6) 0.001(5)
C37 0.030(7) 0.021(6) 0.051(8) 0.005(6) 0.009(6) -0.002(5)
C38 0.056(9) 0.033(8) 0.047(9) 0.001(7) -0.003(7) 0.011(7)
C40 0.019(6) 0.032(7) 0.044(8) -0.012(6) -0.001(5) -0.001(5)
C41 0.048(9) 0.069(11) 0.047(9) -0.003(8) -0.003(7) -0.041(8)
C42 0.026(7) 0.038(7) 0.043(8) 0.000(6) -0.005(6) -0.001(6)
C43 0.013(6) 0.031(7) 0.052(8) 0.002(6) 0.007(5) 0.003(5)
C44 0.026(6) 0.021(6) 0.038(7) 0.008(5) -0.007(5) 0.000(5)
C45 0.037(8) 0.059(10) 0.050(9) 0.008(8) -0.001(7) -0.013(7)
C46 0.046(8) 0.024(7) 0.041(8) 0.007(6) -0.005(6) -0.003(6)
C47 0.038(8) 0.042(8) 0.065(10) -0.004(7) 0.013(7) -0.006(7)
C48 0.036(7) 0.043(8) 0.029(7) -0.003(6) 0.001(6) -0.011(6)
C50 0.036(8) 0.047(9) 0.042(8) 0.008(7) 0.005(6) 0.003(7)
C51 0.047(9) 0.037(8) 0.038(8) 0.000(6) -0.009(6) 0.005(6)
C52 0.034(8) 0.073(11) 0.032(8) 0.007(7) 0.011(6) -0.001(7)
C53 0.028(6) 0.023(6) 0.033(7) 0.000(5) -0.008(5) -0.006(5)
N5 0.054(8) 0.055(8) 0.043(7) 0.006(6) -0.011(6) -0.008(6)
C55 0.048(8) 0.019(6) 0.035(7) 0.007(5) -0.015(6) -0.008(6)
C56 0.024(7) 0.058(9) 0.041(8) -0.019(7) -0.012(6) 0.013(6)
C57 0.025(7) 0.049(9) 0.048(9) -0.010(7) -0.001(6) -0.008(6)
C58 0.021(6) 0.042(8) 0.023(6) 0.000(5) 0.002(5) 0.008(5)
C59 0.028(7) 0.042(8) 0.069(10) -0.009(7) 0.008(7) -0.016(6)
C60 0.017(6) 0.040(8) 0.040(8) 0.001(6) -0.003(5) -0.006(5)
C61 0.046(8) 0.070(11) 0.041(8) -0.025(8) 0.016(7) -0.018(8)
C63 0.022(7) 0.038(8) 0.051(9) -0.006(6) -0.006(6) 0.001(5)
C64 0.041(8) 0.026(6) 0.032(7) 0.011(5) 0.003(6) 0.001(6)
C65 0.033(8) 0.073(11) 0.032(8) 0.002(7) -0.008(6) 0.000(7)
C66 0.039(8) 0.079(12) 0.045(9) 0.026(8) -0.020(7) -0.025(8)
C68 0.029(7) 0.027(7) 0.042(8) -0.009(6) -0.010(6) 0.008(5)
C69 0.032(7) 0.021(6) 0.045(8) 0.010(6) 0.000(6) -0.001(5)
C70 0.028(7) 0.037(8) 0.060(9) -0.003(7) 0.004(6) -0.020(6)
C71 0.060(10) 0.054(10) 0.037(9) -0.011(7) 0.008(7) 0.012(8)
C73 0.017(6) 0.031(7) 0.056(9) -0.008(6) -0.004(6) -0.005(5)
C74 0.055(10) 0.033(8) 0.047(9) -0.009(6) 0.010(7) 0.014(7)
C76 0.043(9) 0.066(11) 0.059(10) -0.026(8) 0.003(8) -0.013(8)
C77 0.035(8) 0.030(7) 0.036(7) -0.006(5) 0.002(6) 0.002(6)
C80 0.047(8) 0.052(9) 0.032(7) 0.013(6) -0.014(7) -0.003(7)
C83 0.042(9) 0.066(11) 0.052(10) -0.020(8) 0.007(7) -0.012(8)
N7 0.086(12) 0.103(13) 0.065(10) 0.031(10) 0.026(9) 0.020(10)
N4 0.023(7) 0.054(8) 0.094(11) -0.006(7) -0.001(7) 0.001(6)
O8 0.020(4) 0.030(5) 0.034(5) -0.002(4) 0.001(3) 0.000(3)
N9 0.027(5) 0.028(6) 0.035(6) -0.002(5) -0.002(4) -0.004(4)
N10 0.038(7) 0.058(8) 0.060(8) -0.032(7) -0.012(6) 0.011(6)
O2W 0.039(6) 0.067(7) 0.077(8) -0.014(6) 0.003(5) 0.011(5)
C92 0.028(7) 0.027(6) 0.047(8) 0.002(6) -0.006(6) -0.008(5)
C101 0.053(9) 0.012(6) 0.078(11) 0.006(6) -0.022(8) -0.013(6)
C100 0.033(8) 0.034(8) 0.136(17) -0.007(10) 0.010(9) -0.008(7)
N12 0.068(12) 0.031(9) 0.074(13) -0.008(9) -0.027(10) 0.011(9)
C104 0.019(9) 0.058(13) 0.033(10) 0.007(9) 0.003(7) 0.016(9)
C105 0.033(10) 0.052(12) 0.032(10) 0.002(8) -0.010(8) 0.002(8)
O3W 0.126(12) 0.056(8) 0.077(9) -0.004(7) 0.004(9) -0.026(8)
O4W 0.066(9) 0.152(14) 0.072(9) 0.022(9) 0.000(7) 0.019(9)
C110 0.012(10) 0.048(13) 0.031(11) 0.007(10) -0.005(9) 0.001(9)
C111 0.022(8) 0.038(9) 0.027(9) 0.014(7) -0.004(7) -0.008(7)
N15 0.025(10) 0.083(15) 0.046(12) 0.027(11) -0.021(10) 0.000(10)
O5W 0.039(5) 0.043(6) 0.056(6) 0.004(5) -0.012(5) -0.005(4)
O6W 0.105(12) 0.085(10) 0.101(11) 0.010(9) 0.001(9) 0.022(9)
C102 0.025(12) 0.032(13) 0.025(13) 0.009(10) 0.001(10) 0.000(10)
C103 0.045(15) 0.011(11) 0.012(11) 0.001(8) 0.005(11) -0.011(10)
N11 0.053(15) 0.022(11) 0.033(13) 0.007(9) -0.003(11) -0.012(10)
C106 0.066(17) 0.065(17) 0.068(18) 0.024(13) 0.029(14) -0.005(13)
C107 0.09(2) 0.036(13) 0.14(3) -0.003(16) 0.01(2) -0.004(13)
N13 0.080(18) 0.15(3) 0.087(19) 0.042(17) 0.058(15) 0.012(17)

loop_
_atom_type_symbol
_atom_type_description
_atom_type_scat_dispersion_real
_atom_type_scat_dispersion_imag
_atom_type_scat_source
C C 0.0033 0.0016 'International Tables Vol C Tables 4.2.6.8 and 6.1.1.4'
H H 0.0000 0.0000 'International Tables Vol C Tables 4.2.6.8 and 6.1.1.4'
N N 0.0061 0.0033 'International Tables Vol C Tables 4.2.6.8 and 6.1.1.4'
O O 0.0106 0.0060 'International Tables Vol C Tables 4.2.6.8 and 6.1.1.4'
Fe Fe 0.3463 0.8444 'International Tables Vol C Tables 4.2.6.8 and 6.1.1.4'
Cu Cu 0.3201 1.2651 'International Tables Vol C Tables 4.2.6.8 and 6.1.1.4'
Gd Gd -0.1653 3.9035 'International Tables Vol C Tables 4.2.6.8 and 6.1.1.4'

loop_
_geom_angle_atom_site_label_1
_geom_angle_atom_site_label_2
_geom_angle_atom_site_label_3
_geom_angle
_geom_angle_site_symmetry_1
_geom_angle_site_symmetry_3
Cu2 Gd1 Cu1 177.26(4) . .
O1 Gd1 Cu2 147.59(18) . .
O1 Gd1 Cu1 32.76(17) . .
O1 Gd1 O3 62.4(2) . .
O1 Gd1 O4 124.9(3) . .
O1 Gd1 O7 77.1(3) . .
O1 Gd1 O6 110.0(2) . .
O5 Gd1 Cu2 33.3(2) . .
O5 Gd1 Cu1 144.2(2) . .
O5 Gd1 O1 128.6(3) . .
O5 Gd1 O2 127.8(3) . .
O5 Gd1 O3 73.8(3) . .
O5 Gd1 O4 73.7(3) . .
O5 Gd1 O7 64.5(3) . .
O5 Gd1 O6 121.4(3) . .
O5 Gd1 O1W 116.9(3) . .
O5 Gd1 O8 63.5(3) . .
O2 Gd1 Cu2 145.58(18) . .
O2 Gd1 Cu1 32.89(18) . .
O2 Gd1 O1 64.2(3) . .
O2 Gd1 O3 121.0(3) . .
O2 Gd1 O4 64.3(3) . .
O2 Gd1 O7 73.2(3) . .
O2 Gd1 O6 74.9(3) . .
O3 Gd1 Cu2 85.39(18) . .
O3 Gd1 Cu1 94.53(18) . .
O4 Gd1 Cu2 81.34(18) . .
O4 Gd1 Cu1 96.97(18) . .
O4 Gd1 O3 138.6(3) . .
O4 Gd1 O7 70.8(3) . .
O4 Gd1 O6 73.3(3) . .
O7 Gd1 Cu2 97.67(18) . .
O7 Gd1 Cu1 79.71(18) . .
O7 Gd1 O3 72.4(3) . .
O7 Gd1 O6 139.6(3) . .
O6 Gd1 Cu2 94.74(16) . .
O6 Gd1 Cu1 86.81(16) . .
O6 Gd1 O3 147.2(3) . .
O1W Gd1 Cu2 91.7(2) . .
O1W Gd1 Cu1 90.9(2) . .
O1W Gd1 O1 76.8(3) . .
O1W Gd1 O2 115.2(3) . .
O1W Gd1 O3 74.4(3) . .
O1W Gd1 O4 144.7(3) . .
O1W Gd1 O7 144.5(3) . .
O1W Gd1 O6 72.8(3) . .
O1W Gd1 O8 78.6(3) . .
O8 Gd1 Cu2 32.23(19) . .
O8 Gd1 Cu1 149.55(19) . .
O8 Gd1 O1 155.3(3) . .
O8 Gd1 O2 129.3(3) . .
O8 Gd1 O3 109.6(3) . .
O8 Gd1 O4 77.3(3) . .
O8 Gd1 O7 124.5(3) . .
O8 Gd1 O6 62.8(2) . .
O5 Cu2 Gd1 39.7(2) . .
O5 Cu2 N10 99.8(4) . 3_645
N1 Cu2 Gd1 133.5(3) . .
N1 Cu2 O5 165.9(4) . .
N1 Cu2 N10 92.0(4) . 3_645
N2 Cu2 Gd1 130.8(3) . .
N2 Cu2 O5 91.1(4) . .
N2 Cu2 N1 94.7(4) . .
N2 Cu2 N10 98.9(5) . 3_645
O8 Cu2 Gd1 40.0(2) . .
O8 Cu2 O5 77.1(3) . .
O8 Cu2 N1 93.8(4) . .
O8 Cu2 N2 161.4(4) . .
O8 Cu2 N10 97.3(4) . 3_645
N10 Cu2 Gd1 90.1(3) 3_645 .
O1 Cu1 Gd1 40.4(2) . .
O1 Cu1 O2 78.6(3) . .
O1 Cu1 N8 103.0(4) . .
O2 Cu1 Gd1 40.2(2) . .
O2 Cu1 N8 99.5(4) . .
N3 Cu1 Gd1 130.9(3) . .
N3 Cu1 O1 161.7(4) . .
N3 Cu1 O2 90.8(4) . .
N3 Cu1 N8 93.4(4) . .
N3 Cu1 N9 94.8(4) . .
N8 Cu1 Gd1 95.1(3) . .
N9 Cu1 Gd1 133.2(3) . .
N9 Cu1 O1 93.0(4) . .
N9 Cu1 O2 167.7(4) . .
N9 Cu1 N8 91.1(4) . .
C27 Fe1 C77 88.1(5) . .
C36 Fe1 C27 93.5(5) . .
C36 Fe1 C77 89.4(5) . .
C56 Fe1 C27 176.7(6) . .
C56 Fe1 C36 89.8(6) . .
C56 Fe1 C77 92.4(5) . .
C68 Fe1 C27 90.1(5) . .
C68 Fe1 C36 87.0(5) . .
C68 Fe1 C56 89.5(5) . .
C68 Fe1 C71 92.1(6) . .
C68 Fe1 C77 175.9(6) . .
C71 Fe1 C27 86.0(6) . .
C71 Fe1 C36 179.0(6) . .
C71 Fe1 C56 90.6(6) . .
C71 Fe1 C77 91.4(6) . .
Cu1 O1 Gd1 106.9(3) . .
C28 O1 Gd1 126.7(7) . .
C28 O1 Cu1 126.0(7) . .
Cu2 O5 Gd1 107.0(4) . .
C30 O5 Gd1 124.3(7) . .
C30 O5 Cu2 126.6(7) . .
Cu1 O2 Gd1 107.0(3) . .
C34 O2 Gd1 123.1(7) . .
C34 O2 Cu1 126.1(7) . .
C37 N3 Cu1 119.4(8) . .
C64 N3 Cu1 124.2(8) . .
C64 N3 C37 116.3(10) . .
C24 O3 Gd1 117.4(7) . .
C24 O3 C101 114.9(10) . .
C101 O3 Gd1 127.2(7) . .
C66 O4 Gd1 126.8(7) . .
C69 O4 Gd1 116.5(7) . .
C69 O4 C66 116.3(10) . .
C42 O7 Gd1 115.0(7) . .
C42 O7 C59 116.9(10) . .
C59 O7 Gd1 127.8(8) . .
C27 N8 Cu1 150.4(10) . .
C25 C16 C31 109.7(11) . .
C25 C16 C41 106.8(11) . .
C25 C16 C45 111.3(12) . .
C31 C16 C41 107.2(12) . .
C31 C16 C45 111.7(11) . .
C41 C16 C45 109.9(11) . .
C25 N1 Cu2 119.2(9) . .
C60 N1 Cu2 123.0(8) . .
C60 N1 C25 117.1(11) . .
C55 O6 Gd1 117.5(6) . .
C55 O6 C100 113.8(10) . .
C100 O6 Gd1 128.6(8) . .
O3 C24 C28 114.8(11) . .
C46 C24 O3 123.6(11) . .
C46 C24 C28 121.6(12) . .
C16 C25 H25A 108.2 . .
C16 C25 H25B 108.2 . .
N1 C25 C16 116.3(11) . .
N1 C25 H25A 108.2 . .
N1 C25 H25B 108.2 . .
H25A C25 H25B 107.4 . .
N8 C27 Fe1 174.4(12) . .
O1 C28 C24 118.3(11) . .
O1 C28 C58 122.9(11) . .
C24 C28 C58 118.8(11) . .
C31 N2 Cu2 119.8(9) . .
C57 N2 Cu2 124.1(9) . .
C57 N2 C31 116.0(11) . .
O5 C30 C42 118.6(11) . .
O5 C30 C73 123.7(11) . .
C42 C30 C73 117.7(11) . .
C16 C31 H31A 108.8 . .
C16 C31 H31B 108.8 . .
N2 C31 C16 113.6(11) . .
N2 C31 H31A 108.8 . .
N2 C31 H31B 108.8 . .
H31A C31 H31B 107.7 . .
O2 C34 C44 122.4(10) . .
O2 C34 C69 117.9(10) . .
C44 C34 C69 119.6(11) . .
N5 C36 Fe1 177.8(12) . .
N3 C37 H37A 108.7 . .
N3 C37 H37B 108.7 . .
N3 C37 C43 114.1(10) . .
H37A C37 H37B 107.6 . .
C43 C37 H37A 108.7 . .
C43 C37 H37B 108.7 . .
C46 C38 H38 120.5 . .
C63 C38 H38 120.5 . .
C63 C38 C46 119.1(13) . .
C58 C40 H40 115.9 . .
N9 C40 H40 115.9 . .
N9 C40 C58 128.2(11) . .
C16 C41 H41A 109.5 . .
C16 C41 H41B 109.5 . .
C16 C41 H41C 109.5 . .
H41A C41 H41B 109.5 . .
H41A C41 H41C 109.5 . .
H41B C41 H41C 109.5 . .
C30 C42 O7 115.5(11) . .
C61 C42 O7 121.4(12) . .
C61 C42 C30 123.2(12) . .
C37 C43 C47 109.8(11) . .
C37 C43 C70 106.0(10) . .
C70 C43 C47 111.7(10) . .
C92 C43 C37 110.6(10) . .
C92 C43 C47 109.5(11) . .
C92 C43 C70 109.1(11) . .
C34 C44 C52 118.7(11) . .
C34 C44 C64 124.0(11) . .
C64 C44 C52 117.2(11) . .
C16 C45 H45A 109.5 . .
C16 C45 H45B 109.5 . .
C16 C45 H45C 109.5 . .
H45A C45 H45B 109.5 . .
H45A C45 H45C 109.5 . .
H45B C45 H45C 109.5 . .
C24 C46 C38 120.5(12) . .
C24 C46 H46 119.7 . .
C38 C46 H46 119.7 . .
C43 C47 H47A 109.5 . .
C43 C47 H47B 109.5 . .
C43 C47 H47C 109.5 . .
H47A C47 H47B 109.5 . .
H47A C47 H47C 109.5 . .
H47B C47 H47C 109.5 . .
C50 C48 C53 119.6(12) . .
C50 C48 C60 117.3(12) . .
C60 C48 C53 123.1(12) . .
C48 C50 H50 118.9 . .
C74 C50 C48 122.1(13) . .
C74 C50 H50 118.9 . .
C55 C51 H51 120.1 . .
C55 C51 C74 119.8(13) . .
C74 C51 H51 120.1 . .
C44 C52 H52 119.5 . .
C80 C52 C44 121.0(13) . .
C80 C52 H52 119.5 . .
C55 C53 C48 116.5(12) . .
O8 C53 C48 124.6(11) . .
O8 C53 C55 118.9(11) . .
O6 C55 C53 113.0(11) . .
C51 C55 O6 124.9(11) . .
C51 C55 C53 122.1(13) . .
N10 C56 Fe1 175.9(15) . .
N2 C57 H57 115.6 . .
N2 C57 C73 128.9(13) . .
C73 C57 H57 115.6 . .
C28 C58 C40 124.6(11) . .
C28 C58 C63 117.6(11) . .
C63 C58 C40 117.8(11) . .
O7 C59 H59A 109.5 . .
O7 C59 H59B 109.5 . .
O7 C59 H59C 109.5 . .
H59A C59 H59B 109.5 . .
H59A C59 H59C 109.5 . .
H59B C59 H59C 109.5 . .
N1 C60 C48 129.1(12) . .
N1 C60 H60 115.4 . .
C48 C60 H60 115.4 . .
C42 C61 H61 120.6 . .
C42 C61 C76 118.7(14) . .
C76 C61 H61 120.6 . .
C38 C63 C58 122.2(12) . .
C38 C63 H63 118.9 . .
C58 C63 H63 118.9 . .
N3 C64 C44 128.2(11) . .
N3 C64 H64 115.9 . .
C44 C64 H64 115.9 . .
C69 C65 H65 120.7 . .
C69 C65 C80 118.5(13) . .
C80 C65 H65 120.7 . .
O4 C66 H66A 109.5 . .
O4 C66 H66B 109.5 . .
O4 C66 H66C 109.5 . .
H66A C66 H66B 109.5 . .
H66A C66 H66C 109.5 . .
H66B C66 H66C 109.5 . .
N6 C68 Fe1 179.1(13) . .
O4 C69 C34 115.1(11) . .
O4 C69 C65 123.5(12) . .
C65 C69 C34 121.3(12) . .
C43 C70 H70A 109.5 . .
C43 C70 H70B 109.5 . .
C43 C70 H70C 109.5 . .
H70A C70 H70B 109.5 . .
H70A C70 H70C 109.5 . .
H70B C70 H70C 109.5 . .
N7 C71 Fe1 172.7(16) . .
C30 C73 C57 121.9(12) . .
C83 C73 C30 119.4(12) . .
C83 C73 C57 118.6(12) . .
C50 C74 C51 119.8(13) . .
C50 C74 H74 120.1 . .
C51 C74 H74 120.1 . .
C61 C76 H76 120.8 . .
C83 C76 C61 118.4(14) . .
C83 C76 H76 120.8 . .
N4 C77 Fe1 178.6(13) . .
C52 C80 C65 120.7(13) . .
C52 C80 H80 119.6 . .
C65 C80 H80 119.6 . .
C73 C83 H83 118.7 . .
C76 C83 C73 122.5(14) . .
C76 C83 H83 118.7 . .
Cu2 O8 Gd1 107.8(3) . .
C53 O8 Gd1 126.1(7) . .
C53 O8 Cu2 126.1(7) . .
C40 N9 Cu1 123.9(8) . .
C40 N9 C92 115.9(10) . .
C92 N9 Cu1 119.7(8) . .
C56 N10 Cu2 149.2(11) . 3_655
C43 C92 H92A 108.4 . .
C43 C92 H92B 108.4 . .
N9 C92 C43 115.5(10) . .
N9 C92 H92A 108.4 . .
N9 C92 H92B 108.4 . .
H92A C92 H92B 107.5 . .
O3 C101 H10A 109.5 . .
O3 C101 H10B 109.5 . .
O3 C101 H10C 109.5 . .
H10A C101 H10B 109.5 . .
H10A C101 H10C 109.5 . .
H10B C101 H10C 109.5 . .
O6 C100 H10D 109.5 . .
O6 C100 H10E 109.5 . .
O6 C100 H10F 109.5 . .
H10D C100 H10E 109.5 . .
H10D C100 H10F 109.5 . .
H10E C100 H10F 109.5 . .
N12 C104 C105 178(2) . .
C104 C105 H10G 109.5 . .
C104 C105 H10H 109.5 . .
C104 C105 H10I 109.5 . .
H10G C105 H10H 109.5 . .
H10G C105 H10I 109.5 . .
H10H C105 H10I 109.5 . .
H11A C110 H11B 109.5 . .
H11A C110 H11C 109.5 . .
H11B C110 H11C 109.5 . .
C111 C110 H11A 109.5 . .
C111 C110 H11B 109.5 . .
C111 C110 H11C 109.5 . .
N15 C111 C110 174(3) . .
H10J C102 H10K 109.5 . .
H10J C102 H10L 109.5 . .
H10K C102 H10L 109.5 . .
C103 C102 H10J 109.5 . .
C103 C102 H10K 109.5 . .
C103 C102 H10L 109.5 . .
N11 C103 C102 176(3) . .
N13 C106 C107 177(3) . .
C106 C107 H10M 109.5 . .
C106 C107 H10N 109.5 . .
C106 C107 H10O 109.5 . .
H10M C107 H10N 109.5 . .
H10M C107 H10O 109.5 . .
H10N C107 H10O 109.5 . .

loop_
_geom_bond_atom_site_label_1
_geom_bond_atom_site_label_2
_geom_bond_distance
_geom_bond_site_symmetry_2
Gd1 Cu2 3.5061(14) .
Gd1 Cu1 3.5241(14) .
Gd1 O1 2.386(8) .
Gd1 O5 2.343(8) .
Gd1 O2 2.376(7) .
Gd1 O3 2.637(9) .
Gd1 O4 2.549(8) .
Gd1 O7 2.573(8) .
Gd1 O6 2.597(8) .
Gd1 O1W 2.354(8) .
Gd1 O8 2.366(8) .
Cu2 O5 2.011(8) .
Cu2 N1 2.004(10) .
Cu2 N2 1.988(10) .
Cu2 O8 1.964(8) .
Cu2 N10 2.167(12) 3_645
Cu1 O1 1.992(7) .
Cu1 O2 2.001(8) .
Cu1 N3 1.981(10) .
Cu1 N8 2.158(10) .
Cu1 N9 1.983(10) .
Fe1 C27 1.943(14) .
Fe1 C36 1.935(14) .
Fe1 C56 1.928(14) .
Fe1 C68 1.919(12) .
Fe1 C71 1.926(17) .
Fe1 C77 1.959(14) .
O1 C28 1.337(14) .
O5 C30 1.339(14) .
O2 C34 1.343(14) .
N3 C37 1.480(15) .
N3 C64 1.285(15) .
O3 C24 1.385(14) .
O3 C101 1.433(14) .
O4 C66 1.426(15) .
O4 C69 1.386(14) .
O7 C42 1.397(15) .
O7 C59 1.415(14) .
N8 C27 1.141(15) .
C16 C25 1.506(18) .
C16 C31 1.514(19) .
C16 C41 1.521(17) .
C16 C45 1.527(18) .
N1 C25 1.479(15) .
N1 C60 1.275(16) .
O6 C55 1.386(15) .
O6 C100 1.427(16) .
C24 C28 1.395(17) .
C24 C46 1.370(17) .
C25 H25A 0.9900 .
C25 H25B 0.9900 .
C28 C58 1.415(17) .
N2 C31 1.472(16) .
N2 C57 1.287(17) .
C30 C42 1.385(17) .
C30 C73 1.415(16) .
C31 H31A 0.9900 .
C31 H31B 0.9900 .
N6 C68 1.180(16) .
C34 C44 1.403(16) .
C34 C69 1.404(16) .
C36 N5 1.168(17) .
C37 H37A 0.9900 .
C37 H37B 0.9900 .
C37 C43 1.532(17) .
C38 H38 0.9500 .
C38 C46 1.393(19) .
C38 C63 1.357(19) .
C40 H40 0.9500 .
C40 C58 1.435(17) .
C40 N9 1.280(16) .
C41 H41A 0.9800 .
C41 H41B 0.9800 .
C41 H41C 0.9800 .
C42 C61 1.378(18) .
C43 C47 1.552(18) .
C43 C70 1.543(16) .
C43 C92 1.530(18) .
C44 C52 1.426(18) .
C44 C64 1.418(17) .
C45 H45A 0.9800 .
C45 H45B 0.9800 .
C45 H45C 0.9800 .
C46 H46 0.9500 .
C47 H47A 0.9800 .
C47 H47B 0.9800 .
C47 H47C 0.9800 .
C48 C50 1.406(19) .
C48 C53 1.443(17) .
C48 C60 1.420(17) .
C50 H50 0.9500 .
C50 C74 1.351(19) .
C51 H51 0.9500 .
C51 C55 1.387(19) .
C51 C74 1.41(2) .
C52 H52 0.9500 .
C52 C80 1.367(19) .
C53 C55 1.414(16) .
C53 O8 1.312(14) .
C56 N10 1.149(16) .
C57 H57 0.9500 .
C57 C73 1.458(18) .
C58 C63 1.431(17) .
C59 H59A 0.9800 .
C59 H59B 0.9800 .
C59 H59C 0.9800 .
C60 H60 0.9500 .
C61 H61 0.9500 .
C61 C76 1.43(2) .
C63 H63 0.9500 .
C64 H64 0.9500 .
C65 H65 0.9500 .
C65 C69 1.396(18) .
C65 C80 1.418(19) .
C66 H66A 0.9800 .
C66 H66B 0.9800 .
C66 H66C 0.9800 .
C70 H70A 0.9800 .
C70 H70B 0.9800 .
C70 H70C 0.9800 .
C71 N7 1.19(2) .
C73 C83 1.393(19) .
C74 H74 0.9500 .
C76 H76 0.9500 .
C76 C83 1.37(2) .
C77 N4 1.115(17) .
C80 H80 0.9500 .
C83 H83 0.9500 .
N9 C92 1.445(15) .
N10 Cu2 2.167(12) 3_655
C92 H92A 0.9900 .
C92 H92B 0.9900 .
C101 H10A 0.9800 .
C101 H10B 0.9800 .
C101 H10C 0.9800 .
C100 H10D 0.9800 .
C100 H10E 0.9800 .
C100 H10F 0.9800 .
N12 C104 1.09(2) .
C104 C105 1.46(3) .
C105 H10G 0.9800 .
C105 H10H 0.9800 .
C105 H10I 0.9800 .
C110 H11A 0.9800 .
C110 H11B 0.9800 .
C110 H11C 0.9800 .
C110 C111 1.37(3) .
C111 N15 1.09(3) .
C102 H10J 0.9800 .
C102 H10K 0.9800 .
C102 H10L 0.9800 .
C102 C103 1.42(3) .
C103 N11 1.08(3) .
C106 C107 1.32(4) .
C106 N13 1.05(3) .
C107 H10M 0.9800 .
C107 H10N 0.9800 .
C107 H10O 0.9800 .
